data_4309855
loop_
_publ_author_name
'Holger Fleischer'
'Yvonne Dienes'
'Bernd Mathiasch'
'Volker Schmitt'
'Dieter Schollmeyer'

_publ_section_title
;
Cysteamine and Its Homoleptic Complexes with Group 12 Metal Ions.
Differences in the Coordination Chemistry of ZnII, CdII, and HgII with a
Small N,S-Donor Ligand
;
_journal_name_full 'Inorganic Chemistry'
_journal_page_first 8087
_journal_page_last 8096
_journal_paper_doi 10.1021/ic050814m
_journal_volume 44
_journal_year 2005
_chemical_formula_sum 'C2 H7 N S'
_chemical_formula_weight 77.14
_chemical_name_systematic
; 
 ? 
;
_space_group_IT_number 9
_symmetry_cell_setting monoclinic
_symmetry_space_group_name_Hall 'C -2yc'
_symmetry_space_group_name_H-M 'C 1 c 1'
_atom_sites_solution_hydrogens difmap
_atom_sites_solution_primary direct
_atom_sites_solution_secondary difmap
_audit_creation_method SHELXL-97
_cell_angle_alpha 90.00
_cell_angle_beta 100.81(3)
_cell_angle_gamma 90.00
_cell_formula_units_Z 4
_cell_length_a 5.187(4)
_cell_length_b 9.3113(8)
_cell_length_c 8.847(6)
_cell_measurement_reflns_used 25
_cell_measurement_temperature 193(2)
_cell_measurement_theta_max 73
_cell_measurement_theta_min 65
_cell_volume 419.7(4)
_computing_cell_refinement 'Enraf Nonius Software V5'
_computing_data_collection 'Enraf Nonius Software V5'
_computing_data_reduction 'Corinc (Dr\"ager, 1971)'
_computing_structure_refinement 'SHELXL-97 (Sheldrick, 1997)'
_computing_structure_solution 'SIR-92 (Altomare, 1994)'
_diffrn_ambient_temperature 193(2)
_diffrn_measured_fraction_theta_full 1.000
_diffrn_measured_fraction_theta_max 1.000
_diffrn_measurement_device '\k-geometry diffractometer'
_diffrn_measurement_device_type 'CAD4 Enraf Nonius'
_diffrn_measurement_method \q/2\w
_diffrn_radiation_monochromator graphite
_diffrn_radiation_type CuK\a
_diffrn_radiation_wavelength 1.54178
_diffrn_reflns_av_R_equivalents 0.0555
_diffrn_reflns_av_sigmaI/netI 0.0208
_diffrn_reflns_limit_h_max 6
_diffrn_reflns_limit_h_min -6
_diffrn_reflns_limit_k_max 11
_diffrn_reflns_limit_k_min -11
_diffrn_reflns_limit_l_max 10
_diffrn_reflns_limit_l_min -10
_diffrn_reflns_number 929
_diffrn_reflns_theta_full 73.77
_diffrn_reflns_theta_max 73.77
_diffrn_reflns_theta_min 9.53
_diffrn_source 'rotating anode'
_diffrn_standards_decay_% 10
_diffrn_standards_interval_time 60
_diffrn_standards_number 3
_exptl_absorpt_coefficient_mu 5.077
_exptl_absorpt_correction_T_max 0.2934
_exptl_absorpt_correction_T_min 0.1580
_exptl_absorpt_correction_type 'psi scans'
_exptl_absorpt_process_details 'Corinc (Dr\"ager, 1971)'
_exptl_crystal_colour colourless
_exptl_crystal_density_diffrn 1.221
_exptl_crystal_density_method 'not measured'
_exptl_crystal_description block
_exptl_crystal_F_000 168
_exptl_crystal_size_max 0.58
_exptl_crystal_size_mid 0.51
_exptl_crystal_size_min 0.32
_refine_diff_density_max 0.415
_refine_diff_density_min -0.378
_refine_diff_density_rms 0.095
_refine_ls_abs_structure_details 'Flack H D (1983), Acta Cryst. A39, 876-881'
_refine_ls_abs_structure_Flack -0.05(4)
_refine_ls_extinction_coef 0.030(6)
_refine_ls_extinction_expression Fc^*^=kFc[1+0.001xFc^2^\l^3^/sin(2\q)]^-1/4^
_refine_ls_extinction_method SHELXL
_refine_ls_goodness_of_fit_ref 1.250
_refine_ls_hydrogen_treatment mixed
_refine_ls_matrix_type full
_refine_ls_number_parameters 50
_refine_ls_number_reflns 832
_refine_ls_number_restraints 2
_refine_ls_restrained_S_all 1.248
_refine_ls_R_factor_all 0.0513
_refine_ls_R_factor_gt 0.0513
_refine_ls_shift/su_max 0.000
_refine_ls_shift/su_mean 0.000
_refine_ls_structure_factor_coef Fsqd
_refine_ls_weighting_details 'calc w=1/[\s^2^(Fo^2^)+(0.1085P)^2^+0.0000P] where P=(Fo^2^+2Fc^2^)/3'
_refine_ls_weighting_scheme calc
_refine_ls_wR_factor_obs 0.1338
_refine_ls_wR_factor_ref 0.1338
_reflns_number_gt 832
_reflns_number_total 832
_reflns_threshold_expression >2sigma(I)
_cod_data_source_file ic050814msi20050520_041617.cif
_cod_data_source_block hfr542
_cod_depositor_comments
;

2020-11-03
Z value and formula fixed to values more according to usual
chemical conventions.                 miguel
;
_cod_original_formula_sum 'C8 H28 N4 S4'
_cod_original_formula_weight 308.58
_cod_original_formula_units_Z 1
_cod_original_sg_symbol_H-M 'C c'
_cod_database_code 4309855

loop_
_symmetry_equiv_pos_as_xyz
'x, y, z'
'x, -y, z+1/2'
'x+1/2, y+1/2, z'
'x+1/2, -y+1/2, z+1/2'

loop_
_atom_site_label
_atom_site_type_symbol
_atom_site_fract_x
_atom_site_fract_y
_atom_site_fract_z
_atom_site_U_iso_or_equiv
_atom_site_adp_type
_atom_site_occupancy
_atom_site_symmetry_multiplicity
_atom_site_calc_flag
_atom_site_refinement_flags
_atom_site_disorder_assembly
_atom_site_disorder_group
S1 S 0.6673 0.33292(5) 0.5885 0.0219(4) Uani 1 1 d . . .
C1 C 0.5732(7) 0.5007(3) 0.4870(4) 0.0285(8) Uani 1 1 d . . .
H1A H 0.5731 0.5789 0.5628 0.072(13) Uiso 1 1 calc R . .
H1B H 0.7041 0.5251 0.4227 0.072(13) Uiso 1 1 calc R . .
C2 C 0.3050(6) 0.4904(3) 0.3860(3) 0.0239(8) Uani 1 1 d . . .
H2A H 0.3044 0.4135 0.3087 0.038(8) Uiso 1 1 calc R . .
H2B H 0.1730 0.4660 0.4494 0.038(8) Uiso 1 1 calc R . .
N3 N 0.2369(7) 0.6301(3) 0.3071(4) 0.0217(5) Uani 1 1 d . . .
H3A H 0.224(11) 0.689(5) 0.390(7) 0.027(6) Uiso 1 1 d . . .
H3B H 0.097(10) 0.630(5) 0.250(5) 0.027(6) Uiso 1 1 d . . .
H3C H 0.332(11) 0.651(4) 0.234(8) 0.027(6) Uiso 1 1 d . . .

loop_
_atom_site_aniso_label
_atom_site_aniso_U_11
_atom_site_aniso_U_22
_atom_site_aniso_U_33
_atom_site_aniso_U_23
_atom_site_aniso_U_13
_atom_site_aniso_U_12
S1 0.0251(5) 0.0217(5) 0.0169(5) -0.00109(19) -0.0012(3) 0.00510(19)
C1 0.0288(17) 0.0227(14) 0.0307(16) 0.0051(9) -0.0028(14) 0.0005(9)
C2 0.0277(19) 0.0218(14) 0.0202(15) -0.0020(9) -0.0007(14) 0.0008(8)
N3 0.0248(12) 0.0216(11) 0.0168(10) -0.0018(13) -0.0007(9) 0.0036(12)

loop_
_atom_type_symbol
_atom_type_description
_atom_type_scat_dispersion_real
_atom_type_scat_dispersion_imag
_atom_type_scat_source
C C 0.0181 0.0091 'International Tables Vol C Tables 4.2.6.8 and 6.1.1.4'
H H 0.0000 0.0000 'International Tables Vol C Tables 4.2.6.8 and 6.1.1.4'
N N 0.0311 0.0180 'International Tables Vol C Tables 4.2.6.8 and 6.1.1.4'
S S 0.3331 0.5567 'International Tables Vol C Tables 4.2.6.8 and 6.1.1.4'

loop_
_geom_angle_atom_site_label_1
_geom_angle_atom_site_label_2
_geom_angle_atom_site_label_3
_geom_angle
_geom_angle_site_symmetry_1
_geom_angle_site_symmetry_3
_geom_angle_publ_flag
C2 C1 S1 111.6(2) . . ?
N3 C2 C1 109.5(3) . . ?

loop_
_geom_bond_atom_site_label_1
_geom_bond_atom_site_label_2
_geom_bond_distance
_geom_bond_site_symmetry_2
_geom_bond_publ_flag
S1 C1 1.823(3) . ?
C1 C2 1.509(5) . ?
C2 N3 1.487(4) . ?

loop_
_geom_hbond_atom_site_label_D
_geom_hbond_atom_site_label_H
_geom_hbond_atom_site_label_A
_geom_hbond_distance_DH
_geom_hbond_distance_HA
_geom_hbond_distance_DA
_geom_hbond_angle_DHA
_geom_hbond_site_symmetry_A
N3 H3A S1 0.93(5) 2.27(6) 3.199(3) 177(5) 3_455
N3 H3B S1 0.80(6) 2.44(6) 3.232(4) 172(4) 2_464
N3 H3C S1 0.90(6) 2.36(6) 3.235(4) 164(5) 2_564

loop_
_geom_torsion_atom_site_label_1
_geom_torsion_atom_site_label_2
_geom_torsion_atom_site_label_3
_geom_torsion_atom_site_label_4
_geom_torsion
_geom_torsion_site_symmetry_1
_geom_torsion_site_symmetry_2
_geom_torsion_site_symmetry_3
_geom_torsion_site_symmetry_4
_geom_torsion_publ_flag
S1 C1 C2 N3 179.5(2) . . . . ?
